data_7716196
loop_
_publ_author_name
'Seno, Carlotta'
'Pokratath, Rohan'
'Unniram Parambil, Ajmal Roshan'
'Van den Eynden, Dietger'
'Dhaene, Evert'
'Prescimone, Alessandro'
'De Roo, Jonathan'

_publ_section_title
;
 Complexation and disproportionation of group 4 metal (alkoxy) halides
 with phosphine oxides.
;
_journal_issue 23
_journal_name_full 'Dalton transactions (Cambridge, England : 2003)'
_journal_page_first 9862
_journal_page_last 9873
_journal_paper_doi 10.1039/d4dt01299b
_journal_volume 53
_journal_year 2024
_chemical_absolute_configuration ad
_chemical_formula_moiety 'C36 H30 Br4 O2 P2 Zr'
_chemical_formula_sum 'C36 H30 Br4 O2 P2 Zr'
_chemical_formula_weight 967.40
_space_group_crystal_system monoclinic
_space_group_IT_number 4
_space_group_name_Hall 'P 2yb'
_space_group_name_H-M_alt 'P 1 21 1'
_atom_sites_solution_hydrogens geom
_atom_sites_solution_primary dual
_audit_block_doi 10.5517/ccdc.csd.cc2dhp4r
_audit_creation_date 2022-09-13
_audit_creation_method
;
Olex2 1.5
(compiled 2022.04.07 svn.rca3783a0 for OlexSys, GUI svn.r6498)
;
_audit_update_record
;
2022-11-14 deposited with the CCDC.	2024-05-06 downloaded from the CCDC.
;
_cell_angle_alpha 90
_cell_angle_beta 100.875(2)
_cell_angle_gamma 90
_cell_formula_units_Z 2
_cell_length_a 9.9980(3)
_cell_length_b 15.5366(5)
_cell_length_c 11.8659(3)
_cell_measurement_reflns_used 32941
_cell_measurement_temperature 150
_cell_measurement_theta_max 72.62
_cell_measurement_theta_min 4.51
_cell_volume 1810.09(9)
_computing_cell_refinement 'X-Area Recipe 1.37.0.0 (STOE, 2021)'
_computing_data_collection 'X-Area Pilatus3_SV 1.31.186.0 (STOE, 2022)'
_computing_data_reduction
;
X-Area Integrate 2.5.3.0 (STOE, 2021)
X-Area LANA 2.7.5.0 (STOE, 2022)
;
_computing_molecular_graphics 'Olex2 1.5 (Dolomanov et al., 2009)'
_computing_publication_material 'Olex2 1.5 (Dolomanov et al., 2009)'
_computing_structure_refinement 'SHELXL 2018/3 (Sheldrick, 2015)'
_computing_structure_solution 'SHELXT 2018/2 (Sheldrick, 2018)'
_diffrn_ambient_temperature 150
_diffrn_detector 'EIGER2 1M'
_diffrn_detector_area_resol_mean 13.33
_diffrn_measured_fraction_theta_full 0.999
_diffrn_measured_fraction_theta_max 0.991
_diffrn_measurement_details
;
 2620 frames, detector distance = 40 mm
;
_diffrn_measurement_device 'Eulerian 4-circle diffractometer'
_diffrn_measurement_device_type 'STOE STADIVARI Cu'
_diffrn_measurement_method 'rotation method, \w scans'
_diffrn_radiation_collimation '1.2 0.6 mm diameter'
_diffrn_radiation_monochromator 'Graded multilayer mirror'
_diffrn_radiation_polarisn_norm 270
_diffrn_radiation_probe x-ray
_diffrn_radiation_type 'Cu K\a'
_diffrn_radiation_wavelength 1.54186
_diffrn_reflns_av_R_equivalents 0.0446
_diffrn_reflns_av_unetI/netI 0.0361
_diffrn_reflns_Laue_measured_fraction_full 0.999
_diffrn_reflns_Laue_measured_fraction_max 0.991
_diffrn_reflns_limit_h_max 12
_diffrn_reflns_limit_h_min -11
_diffrn_reflns_limit_k_max 17
_diffrn_reflns_limit_k_min -19
_diffrn_reflns_limit_l_max 8
_diffrn_reflns_limit_l_min -14
_diffrn_reflns_number 23579
_diffrn_reflns_point_group_measured_fraction_full 0.936
_diffrn_reflns_point_group_measured_fraction_max 0.914
_diffrn_reflns_theta_full 67.686
_diffrn_reflns_theta_max 72.911
_diffrn_reflns_theta_min 3.793
_diffrn_source 'Axo Cu'
_diffrn_source_current 1.00
_diffrn_source_power 0.050
_diffrn_source_voltage 50
_exptl_absorpt_coefficient_mu 8.743
_exptl_absorpt_correction_T_max 0.0270
_exptl_absorpt_correction_T_min 0.0084
_exptl_absorpt_correction_type multi-scan
_exptl_absorpt_process_details
;
STOE X-Red32, absorption correction by Gaussian integration, analogous to
P. Coppens in: F. R. Ahmed (Editor), "Crystallographic Computing", Munksgaard,
Copenhagen (1970), 255 - 270. Afterwards scaling of reflection intensities was
performed within STOE LANA. J. Koziskova, F. Hahn, J. Richter, J. Kozisek, Acta
Chimica Slovaca, vol. 9, no. 2, 2016, pp. 136 - 140.
Finally a spherical absorption correction was done within STOE LANA.
;
_exptl_crystal_colour colourless
_exptl_crystal_colour_primary colourless
_exptl_crystal_density_diffrn 1.775
_exptl_crystal_density_method 'not measured'
_exptl_crystal_description block
_exptl_crystal_F_000 944
_exptl_crystal_recrystallization_method 'The material was recrystallised from DCM by slow evaporation'
_exptl_crystal_size_max 0.8
_exptl_crystal_size_mid 0.33
_exptl_crystal_size_min 0.08
_exptl_crystal_size_rad 0.090
_refine_diff_density_max 1.772
_refine_diff_density_min -1.607
_refine_diff_density_rms 0.279
_refine_ls_abs_structure_details
;
 Flack x determined using 2197 quotients [(I+)-(I-)]/[(I+)+(I-)]
 (Parsons, Flack and Wagner, Acta Cryst. B69 (2013) 249-259).
;
_refine_ls_abs_structure_Flack 0.04(4)
_refine_ls_extinction_coef 0.0083(7)
_refine_ls_extinction_expression Fc^*^=kFc[1+0.001xFc^2^\l^3^/sin(2\q)]^-1/4^
_refine_ls_extinction_method 'SHELXL-2018/3 (Sheldrick 2018)'
_refine_ls_goodness_of_fit_ref 1.091
_refine_ls_hydrogen_treatment constr
_refine_ls_matrix_type full
_refine_ls_number_parameters 407
_refine_ls_number_reflns 6613
_refine_ls_number_restraints 433
_refine_ls_restrained_S_all 1.058
_refine_ls_R_factor_all 0.1117
_refine_ls_R_factor_gt 0.0938
_refine_ls_shift/su_max 0.000
_refine_ls_shift/su_mean 0.000
_refine_ls_structure_factor_coef Fsqd
_refine_ls_weighting_details 'w=1/[\s^2^(Fo^2^)+(0.1000P)^2^+32.0000P] where P=(Fo^2^+2Fc^2^)/3'
_refine_ls_weighting_scheme calc
_refine_ls_wR_factor_gt 0.2181
_refine_ls_wR_factor_ref 0.2455
_reflns_Friedel_coverage 0.777
_reflns_Friedel_fraction_full 0.868
_reflns_Friedel_fraction_max 0.832
_reflns_number_gt 5850
_reflns_number_total 6613
_reflns_threshold_expression 'I > 2\s(I)'
_cod_data_source_file d4dt01299b3.cif
_cod_data_source_block cs153_150k
_cod_depositor_comments 'Adding full bibliography for 7716192--7716196.cif.'
_cod_database_code 7716196
_shelx_shelxl_version_number 2018/3
_shelx_space_group_comment
;
The symmetry employed for this shelxl refinement is uniquely defined
by the following loop, which should always be used as a source of
symmetry information in preference to the above space-group names.
They are only intended as comments.
;
_shelx_estimated_absorpt_t_max 0.541
_shelx_estimated_absorpt_t_min 0.054
_olex2_refinement_description
;
1. Fixed Uiso
 At 1.2 times of:
  All C(H) groups
2. Uiso/Uaniso restraints and constraints
C8 \\sim C7 \\sim C12 \\sim C11 \\sim C10 \\sim C9: within 2A with sigma of
0.04 and sigma for terminal atoms of 0.08 within 2A
C25 \\sim C30 \\sim C29 \\sim C28 \\sim C27 \\sim C26: within 2A with sigma of
0.04 and sigma for terminal atoms of 0.08 within 2A
C14 \\sim C13 \\sim C18 \\sim C17 \\sim C16 \\sim C15: within 2A with sigma of
0.04 and sigma for terminal atoms of 0.08 within 2A
C1 \\sim C2 \\sim C3 \\sim C4 \\sim C5 \\sim C6: within 2A with sigma of 0.04
and sigma for terminal atoms of 0.08 within 2A
C19 \\sim C24 \\sim C23 \\sim C22 \\sim C21 \\sim C20: within 2A with sigma of
0.04 and sigma for terminal atoms of 0.08 within 2A
C35 \\sim C36 \\sim C31 \\sim C32 \\sim C33 \\sim C34: within 2A with sigma of
0.04 and sigma for terminal atoms of 0.08 within 2A
3. Rigid body (RIGU) restrains
 C13, C18, C17, C16, C15, C14
 with sigma for 1-2 distances of 0.004 and sigma for 1-3 distances of 0.004
 C8, C7, C12, C11, C10, C9
 with sigma for 1-2 distances of 0.004 and sigma for 1-3 distances of 0.004
 C19, C24, C23, C22, C21, C20
 with sigma for 1-2 distances of 0.004 and sigma for 1-3 distances of 0.004
 C26, C27, C28, C29, C30, C25
 with sigma for 1-2 distances of 0.004 and sigma for 1-3 distances of 0.004
 C6, C1, C2, C3, C4, C5
 with sigma for 1-2 distances of 0.004 and sigma for 1-3 distances of 0.004
 C31, C32, C33, C35, C34, C36
 with sigma for 1-2 distances of 0.004 and sigma for 1-3 distances of 0.004
4.a Aromatic/amide H refined with riding coordinates:
 C2(H2), C32(H32), C36(H36), C6(H6), C26(H26), C35(H35), C30(H30), C20(H20),
 C3(H3), C29(H29), C9(H9), C34(H34), C33(H33), C14(H14), C24(H24), C8(H8),
 C12(H12), C10(H10), C23(H23), C22(H22), C11(H11), C5(H5), C16(H16), C4(H4),
 C18(H18), C21(H21), C28(H28), C17(H17), C27(H27), C15(H15)
;
_olex2_date_sample_data_collection 2022-09-10
_olex2_date_sample_submission 2022-09-05
_olex2_exptl_crystal_mounting_method 'The crystal was mounted on a mylar loop in perfluoroether oil'
_olex2_submission_original_sample_id CS153_150K
_olex2_submission_special_instructions 'No special instructions were received'
_stoe_detector_distance '40.0 mm'
_stoe_detector_pixelsize_x '0.075 mm'
_stoe_detector_pixelsize_y '0.075 mm'
_stoe_detector_size_x '8.0 cm'
_stoe_detector_size_y '7.7 cm'
_stoe_evaluation_integration_a 5.6
_stoe_evaluation_integration_b -1.0
_stoe_evaluation_integration_ems 0.017
_stoe_evaluation_lana_bis_l_even_max -
_stoe_evaluation_lana_bis_l_odd_max -
_stoe_evaluation_lana_bos_l_even_max 6
_stoe_evaluation_lana_bos_l_odd_max 3
_stoe_evaluation_lana_completeness 91.4
_stoe_evaluation_lana_dxs_max_order 1
_stoe_evaluation_lana_dys_max_order 1
_stoe_evaluation_lana_fs_max_order 3
_stoe_evaluation_lana_max_2theta_available 145.9
_stoe_evaluation_lana_max_2theta_desired 145.9
_stoe_evaluation_lana_mean_redundancy 3.6
_stoe_evaluation_lana_number_refls_after_or 23593
_stoe_evaluation_lana_number_refls_outliers 8510
_stoe_evaluation_lana_number_refls_total 32103
_stoe_evaluation_lana_number_refls_unique 6621
_stoe_evaluation_lana_number_refls_written 23593
_stoe_evaluation_lana_or_c1 0.035
_stoe_evaluation_lana_or_c2 0
_stoe_evaluation_lana_or_c3 0
_stoe_evaluation_lana_or_c4 0.7
_stoe_evaluation_lana_point_group 2
_stoe_evaluation_lana_table
;
#--------------------------------------
2Theta          14.3   29.9   45.5   61.1   76.7   92.3  107.9  123.5  139.1
#--------------------------------------
<Resolution>    5.26   2.88   1.97   1.47   1.24   1.07   0.95   0.88   0.83
N(total)          70    452   1102   3740   6646   6903   4905   5414   2871
<Redundancy>     1.2    1.8    1.9    3.7    4.8    4.5    3.2    3.5    2.8
Complet. [%%]    91.2   96.8  100.0   98.3   98.6   95.2   89.8   88.6   75.0
<I/sigma>      136.8   84.9   55.1   28.4   23.4   17.9   12.5    9.4    5.5
R(int)         0.017  0.028  0.030  0.039  0.036  0.042  0.081  0.167  0.287
#--------------------------------------
;
_stoe_measurement_identifier CS153_150K
_stoe_measurement_max_exposure_per_frame '8.0 s'
_stoe_measurement_mean_exposure_per_frame '7.7 s'
_stoe_measurement_min_exposure_per_frame '2.0 s'
_stoe_measurement_total_exposure_time '5.6 h'
_stoe_measurement_total_frame_number 2620
_stoe_measurement_total_run_number 23
_stoe_measurement_tube_power '50.0 W'

loop_
_space_group_symop_operation_xyz
'x, y, z'
'-x, y+1/2, -z'

loop_
_atom_site_label
_atom_site_type_symbol
_atom_site_fract_x
_atom_site_fract_y
_atom_site_fract_z
_atom_site_U_iso_or_equiv
_atom_site_adp_type
_atom_site_occupancy
_atom_site_site_symmetry_order
_atom_site_calc_flag
_atom_site_refinement_flags_posn
_atom_site_refinement_flags_adp
_atom_site_refinement_flags_occupancy
_atom_site_disorder_assembly
_atom_site_disorder_group
Zr1 Zr 0.7374(2) 0.44212(15) 0.74426(17) 0.0462(5) Uani 1 1 d . . . . .
Br1 Br 0.8896(3) 0.35997(17) 0.6222(2) 0.0553(7) Uani 1 1 d . . . . .
Br4 Br 0.5658(3) 0.52244(17) 0.8507(2) 0.0541(7) Uani 1 1 d . . . . .
Br2 Br 0.8974(3) 0.57447(16) 0.7668(2) 0.0551(7) Uani 1 1 d . . . . .
Br3 Br 0.5790(3) 0.30469(16) 0.7277(2) 0.0539(7) Uani 1 1 d . . . . .
P2 P 0.5522(6) 0.5525(4) 0.5060(5) 0.0486(13) Uani 1 1 d . . . . .
P1 P 0.9442(6) 0.3856(4) 1.0104(5) 0.0496(13) Uani 1 1 d . . . . .
O1 O 0.8495(15) 0.3940(11) 0.8993(12) 0.047(4) Uani 1 1 d . . . . .
O2 O 0.6247(15) 0.4894(10) 0.5908(11) 0.044(3) Uani 1 1 d . . . . .
C31 C 0.378(2) 0.5606(17) 0.5236(19) 0.049(4) Uani 1 1 d . U . . .
C2 C 1.162(3) 0.3773(19) 0.902(2) 0.056(5) Uani 1 1 d . U . . .
H2 H 1.115904 0.421789 0.854887 0.067 Uiso 1 1 calc R U . . .
C25 C 0.629(2) 0.6525(17) 0.5209(19) 0.051(4) Uani 1 1 d . U . . .
C32 C 0.296(2) 0.6268(17) 0.471(2) 0.051(5) Uani 1 1 d . U . . .
H32 H 0.332853 0.671215 0.431612 0.061 Uiso 1 1 calc R U . . .
C36 C 0.325(3) 0.4959(17) 0.581(2) 0.052(5) Uani 1 1 d . U . . .
H36 H 0.381435 0.450410 0.615855 0.063 Uiso 1 1 calc R U . . .
C6 C 1.170(3) 0.2780(16) 1.057(2) 0.056(5) Uani 1 1 d . U . . .
H6 H 1.128421 0.254220 1.115978 0.067 Uiso 1 1 calc R U . . .
C26 C 0.731(2) 0.6744(18) 0.458(2) 0.055(5) Uani 1 1 d . U . . .
H26 H 0.752017 0.635627 0.401775 0.067 Uiso 1 1 calc R U . . .
C35 C 0.187(3) 0.4974(17) 0.588(2) 0.055(5) Uani 1 1 d . U . . .
H35 H 0.150272 0.453732 0.628854 0.066 Uiso 1 1 calc R U . . .
C19 C 0.550(2) 0.5131(16) 0.365(2) 0.050(5) Uani 1 1 d . U . . .
C30 C 0.606(3) 0.7128(18) 0.608(2) 0.059(5) Uani 1 1 d . U . . .
H30 H 0.538083 0.700944 0.652019 0.071 Uiso 1 1 calc R U . . .
C20 C 0.504(3) 0.5648(18) 0.268(2) 0.058(5) Uani 1 1 d . U . . .
H20 H 0.482029 0.623445 0.278002 0.070 Uiso 1 1 calc R U . . .
C13 C 0.971(3) 0.4850(16) 1.081(2) 0.053(5) Uani 1 1 d . U . . .
C3 C 1.286(2) 0.3480(18) 0.883(2) 0.055(5) Uani 1 1 d . U . . .
H3 H 1.324713 0.371369 0.822659 0.066 Uiso 1 1 calc R U . . .
C1 C 1.105(3) 0.3424(17) 0.987(2) 0.055(5) Uani 1 1 d . U . . .
C29 C 0.682(3) 0.7872(18) 0.628(3) 0.065(6) Uani 1 1 d . U . . .
H29 H 0.666011 0.825369 0.687168 0.078 Uiso 1 1 calc R U . . .
C9 C 0.722(3) 0.1936(19) 1.114(2) 0.063(6) Uani 1 1 d . U . . .
H9 H 0.655933 0.152960 1.078172 0.076 Uiso 1 1 calc R U . . .
C34 C 0.103(2) 0.5622(18) 0.534(2) 0.056(5) Uani 1 1 d . U . . .
H34 H 0.008687 0.562141 0.536013 0.068 Uiso 1 1 calc R U . . .
C33 C 0.159(2) 0.6270(17) 0.479(2) 0.052(5) Uani 1 1 d . U . . .
H33 H 0.102692 0.672737 0.444265 0.062 Uiso 1 1 calc R U . . .
C14 C 0.864(3) 0.5313(19) 1.110(2) 0.061(6) Uani 1 1 d . U . . .
H14 H 0.774973 0.507383 1.091254 0.073 Uiso 1 1 calc R U . . .
C24 C 0.588(3) 0.4270(17) 0.349(2) 0.057(5) Uani 1 1 d . U . . .
H24 H 0.620380 0.390890 0.412537 0.068 Uiso 1 1 calc R U . . .
C8 C 0.774(3) 0.2529(17) 1.048(2) 0.057(5) Uani 1 1 d . U . . .
H8 H 0.744896 0.252661 0.967024 0.068 Uiso 1 1 calc R U . . .
C12 C 0.911(2) 0.313(2) 1.217(2) 0.057(5) Uani 1 1 d . U . . .
H12 H 0.977817 0.352599 1.252411 0.069 Uiso 1 1 calc R U . . .
C10 C 0.765(3) 0.1928(19) 1.232(2) 0.061(6) Uani 1 1 d . U . . .
H10 H 0.732193 0.150353 1.277395 0.073 Uiso 1 1 calc R U . . .
C23 C 0.578(3) 0.397(2) 0.238(2) 0.066(6) Uani 1 1 d . U . . .
H23 H 0.606207 0.339546 0.225987 0.079 Uiso 1 1 calc R U . . .
C7 C 0.869(2) 0.3140(18) 1.100(2) 0.053(5) Uani 1 1 d . U . . .
C22 C 0.526(3) 0.4476(19) 0.146(2) 0.063(6) Uani 1 1 d . U . . .
H22 H 0.514162 0.424600 0.070344 0.076 Uiso 1 1 calc R U . . .
C11 C 0.857(3) 0.2560(19) 1.283(2) 0.062(6) Uani 1 1 d . U . . .
H11 H 0.882902 0.258806 1.363716 0.075 Uiso 1 1 calc R U . . .
C5 C 1.295(3) 0.2488(16) 1.042(2) 0.057(5) Uani 1 1 d . U . . .
H5 H 1.340599 0.204940 1.089901 0.068 Uiso 1 1 calc R U . . .
C16 C 1.013(3) 0.647(2) 1.188(2) 0.072(6) Uani 1 1 d . U . . .
H16 H 1.025369 0.702422 1.221311 0.086 Uiso 1 1 calc R U . . .
C4 C 1.354(3) 0.2842(17) 0.954(2) 0.056(5) Uani 1 1 d . U . . .
H4 H 1.440358 0.264430 0.942211 0.067 Uiso 1 1 calc R U . . .
C18 C 1.108(3) 0.5236(19) 1.112(2) 0.065(6) Uani 1 1 d . U . . .
H18 H 1.185828 0.494580 1.095862 0.079 Uiso 1 1 calc R U . . .
C21 C 0.490(3) 0.534(2) 0.162(2) 0.070(6) Uani 1 1 d . U . . .
H21 H 0.456260 0.568961 0.097236 0.084 Uiso 1 1 calc R U . . .
C28 C 0.781(3) 0.808(2) 0.564(3) 0.077(7) Uani 1 1 d . U . . .
H28 H 0.832942 0.858825 0.579852 0.092 Uiso 1 1 calc R U . . .
C17 C 1.120(3) 0.602(2) 1.165(3) 0.073(7) Uani 1 1 d . U . . .
H17 H 1.208350 0.626779 1.185561 0.087 Uiso 1 1 calc R U . . .
C27 C 0.803(3) 0.754(2) 0.478(3) 0.071(6) Uani 1 1 d . U . . .
H27 H 0.866692 0.769403 0.431482 0.085 Uiso 1 1 calc R U . . .
C15 C 0.880(3) 0.610(2) 1.163(2) 0.070(6) Uani 1 1 d . U . . .
H15 H 0.803845 0.639285 1.181991 0.084 Uiso 1 1 calc R U . . .

loop_
_atom_site_aniso_label
_atom_site_aniso_U_11
_atom_site_aniso_U_22
_atom_site_aniso_U_33
_atom_site_aniso_U_23
_atom_site_aniso_U_13
_atom_site_aniso_U_12
Zr1 0.0475(10) 0.0466(9) 0.0446(9) 0.0014(7) 0.0085(7) -0.0010(8)
Br1 0.0524(13) 0.0556(15) 0.0593(14) -0.0009(11) 0.0145(11) 0.0014(11)
Br4 0.0547(14) 0.0581(16) 0.0510(13) -0.0036(11) 0.0137(10) -0.0003(11)
Br2 0.0551(14) 0.0529(15) 0.0578(14) -0.0004(11) 0.0121(11) -0.0066(11)
Br3 0.0540(13) 0.0503(14) 0.0578(14) -0.0013(11) 0.0114(11) -0.0051(11)
P2 0.052(3) 0.047(3) 0.047(3) 0.002(2) 0.010(2) 0.001(3)
P1 0.049(3) 0.052(3) 0.049(3) 0.002(2) 0.009(2) 0.001(3)
O1 0.041(8) 0.061(10) 0.034(7) 0.010(7) -0.008(6) 0.002(7)
O2 0.048(8) 0.051(9) 0.030(7) 0.006(6) 0.002(6) 0.003(7)
C31 0.052(10) 0.051(11) 0.040(10) 0.001(8) 0.002(8) 0.000(8)
C2 0.052(10) 0.064(14) 0.050(11) 0.008(9) 0.010(8) 0.001(10)
C25 0.045(10) 0.062(12) 0.043(10) 0.009(8) 0.001(8) 0.004(9)
C32 0.046(9) 0.056(12) 0.053(12) 0.015(9) 0.014(9) 0.000(8)
C36 0.057(10) 0.043(11) 0.057(12) 0.000(8) 0.011(9) -0.001(9)
C6 0.057(11) 0.051(12) 0.059(12) 0.006(9) 0.012(9) 0.002(9)
C26 0.038(10) 0.066(12) 0.060(12) 0.018(9) 0.003(8) 0.006(9)
C35 0.056(10) 0.053(12) 0.057(12) -0.001(9) 0.013(9) 0.000(9)
C19 0.049(11) 0.049(10) 0.055(10) 0.005(8) 0.012(9) 0.008(9)
C30 0.059(13) 0.054(11) 0.062(12) -0.001(9) 0.008(10) -0.002(9)
C20 0.072(14) 0.056(12) 0.047(9) -0.001(8) 0.011(9) 0.015(11)
C13 0.060(11) 0.052(11) 0.048(11) 0.010(9) 0.013(9) 0.001(8)
C3 0.049(10) 0.064(14) 0.052(11) 0.007(9) 0.009(8) 0.001(9)
C1 0.063(12) 0.052(13) 0.051(11) 0.007(9) 0.017(9) -0.001(9)
C29 0.066(13) 0.050(12) 0.073(14) 0.004(10) 0.001(10) 0.000(10)
C9 0.057(13) 0.067(14) 0.063(11) 0.006(10) 0.007(9) -0.016(11)
C34 0.044(10) 0.066(13) 0.058(12) 0.011(10) 0.007(9) -0.005(9)
C33 0.046(9) 0.058(12) 0.055(12) 0.010(9) 0.017(9) 0.001(9)
C14 0.058(11) 0.074(13) 0.048(11) -0.011(10) 0.000(9) 0.005(10)
C24 0.065(13) 0.056(11) 0.048(9) -0.002(8) 0.009(9) 0.015(10)
C8 0.066(13) 0.056(12) 0.049(10) 0.001(8) 0.010(9) -0.001(10)
C12 0.047(11) 0.075(14) 0.048(9) 0.010(9) 0.004(8) -0.005(10)
C10 0.053(12) 0.066(14) 0.064(10) 0.013(10) 0.010(9) -0.002(10)
C23 0.085(17) 0.065(13) 0.052(10) -0.008(8) 0.022(11) 0.009(12)
C7 0.047(10) 0.064(13) 0.045(9) 0.001(9) 0.000(8) 0.002(9)
C22 0.073(14) 0.072(12) 0.048(9) -0.008(9) 0.021(10) -0.002(12)
C11 0.057(12) 0.073(14) 0.054(11) 0.015(9) 0.004(9) -0.005(10)
C5 0.068(12) 0.043(12) 0.063(13) 0.000(9) 0.019(10) 0.007(10)
C16 0.088(14) 0.061(14) 0.059(14) -0.011(12) -0.002(11) 0.003(10)
C4 0.051(11) 0.055(13) 0.061(12) 0.005(9) 0.008(9) 0.000(9)
C18 0.064(11) 0.061(12) 0.070(14) -0.009(11) 0.011(11) -0.005(10)
C21 0.096(18) 0.071(12) 0.045(9) -0.003(9) 0.019(11) -0.001(13)
C28 0.069(14) 0.072(15) 0.085(16) 0.008(11) 0.004(12) -0.012(13)
C17 0.077(13) 0.063(13) 0.072(16) -0.015(12) 0.001(12) -0.010(11)
C27 0.052(13) 0.075(14) 0.088(16) 0.012(11) 0.017(12) -0.016(11)
C15 0.084(13) 0.072(14) 0.051(13) -0.017(11) 0.006(11) 0.002(11)

loop_
_atom_type_symbol
_atom_type_description
_atom_type_scat_dispersion_real
_atom_type_scat_dispersion_imag
_atom_type_scat_source
C C 0.0181 0.0091 'International Tables Vol C Tables 4.2.6.8 and 6.1.1.4'
H H 0.0000 0.0000 'International Tables Vol C Tables 4.2.6.8 and 6.1.1.4'
Br Br -0.6763 1.2805 'International Tables Vol C Tables 4.2.6.8 and 6.1.1.4'
O O 0.0492 0.0322 'International Tables Vol C Tables 4.2.6.8 and 6.1.1.4'
P P 0.2955 0.4335 'International Tables Vol C Tables 4.2.6.8 and 6.1.1.4'
Zr Zr -0.1862 2.2449 'International Tables Vol C Tables 4.2.6.8 and 6.1.1.4'

loop_
_citation_id
_citation_doi
_citation_year
1 10.26434/chemrxiv-2023-rcvdn 2023

loop_
_exptl_crystal_face_index_h
_exptl_crystal_face_index_k
_exptl_crystal_face_index_l
_exptl_crystal_face_perp_dist
3 10 -5 0.1780
-19 30 15 0.1342
0 -6 1 0.0939
-15 8 0 0.1368
11 30 8 0.0976
-1 -2 -30 0.1809
15 4 6 0.1598
13 -30 -7 0.1401

loop_
_geom_angle_atom_site_label_1
_geom_angle_atom_site_label_2
_geom_angle_atom_site_label_3
_geom_angle
_geom_angle_site_symmetry_1
_geom_angle_site_symmetry_3
_geom_angle_publ_flag
Br1 Zr1 Br4 174.70(11) . . ?
Br1 Zr1 Br3 88.15(10) . . ?
Br4 Zr1 Br3 89.03(10) . . ?
Br2 Zr1 Br1 91.82(11) . . ?
Br2 Zr1 Br4 91.15(11) . . ?
Br2 Zr1 Br3 178.04(12) . . ?
O1 Zr1 Br1 92.3(5) . . ?
O1 Zr1 Br4 92.1(5) . . ?
O1 Zr1 Br2 88.6(5) . . ?
O1 Zr1 Br3 89.5(5) . . ?
O2 Zr1 Br1 87.9(4) . . ?
O2 Zr1 Br4 87.6(4) . . ?
O2 Zr1 Br2 91.8(4) . . ?
O2 Zr1 Br3 90.1(4) . . ?
O2 Zr1 O1 179.5(7) . . ?
O2 P2 C31 109.0(10) . . ?
O2 P2 C25 111.9(10) . . ?
O2 P2 C19 109.1(10) . . ?
C25 P2 C31 110.1(12) . . ?
C25 P2 C19 109.5(11) . . ?
C19 P2 C31 107.1(11) . . ?
O1 P1 C13 111.5(11) . . ?
O1 P1 C1 109.6(11) . . ?
O1 P1 C7 108.3(10) . . ?
C13 P1 C1 109.7(12) . . ?
C13 P1 C7 107.7(11) . . ?
C7 P1 C1 110.0(11) . . ?
P1 O1 Zr1 163.4(11) . . ?
P2 O2 Zr1 159.1(10) . . ?
C32 C31 P2 120.4(19) . . ?
C36 C31 P2 118.7(19) . . ?
C36 C31 C32 121(2) . . ?
C3 C2 H2 120.0 . . ?
C1 C2 H2 120.0 . . ?
C1 C2 C3 120(2) . . ?
C26 C25 P2 121(2) . . ?
C26 C25 C30 117(2) . . ?
C30 C25 P2 122.2(19) . . ?
C31 C32 H32 120.6 . . ?
C33 C32 C31 119(2) . . ?
C33 C32 H32 120.6 . . ?
C31 C36 H36 120.2 . . ?
C31 C36 C35 120(2) . . ?
C35 C36 H36 120.2 . . ?
C1 C6 H6 120.3 . . ?
C5 C6 H6 120.3 . . ?
C5 C6 C1 119(2) . . ?
C25 C26 H26 119.7 . . ?
C25 C26 C27 121(3) . . ?
C27 C26 H26 119.7 . . ?
C36 C35 H35 119.8 . . ?
C34 C35 C36 120(2) . . ?
C34 C35 H35 119.8 . . ?
C20 C19 P2 121.2(19) . . ?
C20 C19 C24 119(2) . . ?
C24 C19 P2 120.0(18) . . ?
C25 C30 H30 119.5 . . ?
C29 C30 C25 121(3) . . ?
C29 C30 H30 119.5 . . ?
C19 C20 H20 119.2 . . ?
C21 C20 C19 122(3) . . ?
C21 C20 H20 119.2 . . ?
C14 C13 P1 121(2) . . ?
C14 C13 C18 117(2) . . ?
C18 C13 P1 122(2) . . ?
C2 C3 H3 120.2 . . ?
C2 C3 C4 120(2) . . ?
C4 C3 H3 120.2 . . ?
C2 C1 P1 118(2) . . ?
C2 C1 C6 122(3) . . ?
C6 C1 P1 120.4(19) . . ?
C30 C29 H29 119.5 . . ?
C30 C29 C28 121(3) . . ?
C28 C29 H29 119.5 . . ?
C8 C9 H9 120.0 . . ?
C8 C9 C10 120(3) . . ?
C10 C9 H9 120.0 . . ?
C35 C34 H34 120.5 . . ?
C33 C34 C35 119(2) . . ?
C33 C34 H34 120.5 . . ?
C32 C33 H33 119.3 . . ?
C34 C33 C32 121(2) . . ?
C34 C33 H33 119.3 . . ?
C13 C14 H14 118.5 . . ?
C15 C14 C13 123(3) . . ?
C15 C14 H14 118.5 . . ?
C19 C24 H24 120.6 . . ?
C23 C24 C19 119(2) . . ?
C23 C24 H24 120.6 . . ?
C9 C8 H8 119.8 . . ?
C9 C8 C7 120(2) . . ?
C7 C8 H8 119.8 . . ?
C7 C12 H12 119.5 . . ?
C11 C12 H12 119.5 . . ?
C11 C12 C7 121(3) . . ?
C9 C10 H10 120.6 . . ?
C9 C10 C11 119(2) . . ?
C11 C10 H10 120.6 . . ?
C24 C23 H23 119.7 . . ?
C22 C23 C24 121(3) . . ?
C22 C23 H23 119.7 . . ?
C8 C7 P1 119.0(18) . . ?
C12 C7 P1 122(2) . . ?
C12 C7 C8 119(2) . . ?
C23 C22 H22 119.7 . . ?
C23 C22 C21 121(2) . . ?
C21 C22 H22 119.7 . . ?
C12 C11 C10 121(3) . . ?
C12 C11 H11 119.7 . . ?
C10 C11 H11 119.7 . . ?
C6 C5 H5 120.3 . . ?
C6 C5 C4 119(2) . . ?
C4 C5 H5 120.3 . . ?
C17 C16 H16 120.1 . . ?
C17 C16 C15 120(3) . . ?
C15 C16 H16 120.1 . . ?
C3 C4 C5 120(2) . . ?
C3 C4 H4 120.0 . . ?
C5 C4 H4 120.0 . . ?
C13 C18 H18 120.8 . . ?
C17 C18 C13 118(3) . . ?
C17 C18 H18 120.8 . . ?
C20 C21 C22 119(3) . . ?
C20 C21 H21 120.3 . . ?
C22 C21 H21 120.3 . . ?
C29 C28 H28 120.0 . . ?
C27 C28 C29 120(3) . . ?
C27 C28 H28 120.0 . . ?
C16 C17 C18 123(3) . . ?
C16 C17 H17 118.5 . . ?
C18 C17 H17 118.5 . . ?
C26 C27 H27 119.8 . . ?
C28 C27 C26 120(3) . . ?
C28 C27 H27 119.8 . . ?
C14 C15 C16 119(3) . . ?
C14 C15 H15 120.7 . . ?
C16 C15 H15 120.7 . . ?

loop_
_geom_bond_atom_site_label_1
_geom_bond_atom_site_label_2
_geom_bond_distance
_geom_bond_site_symmetry_2
_geom_bond_publ_flag
Zr1 Br1 2.622(3) . ?
Zr1 Br4 2.629(3) . ?
Zr1 Br2 2.588(3) . ?
Zr1 Br3 2.643(3) . ?
Zr1 O1 2.103(13) . ?
Zr1 O2 2.086(13) . ?
P2 O2 1.491(15) . ?
P2 C31 1.80(3) . ?
P2 C25 1.73(3) . ?
P2 C19 1.78(2) . ?
P1 O1 1.477(14) . ?
P1 C13 1.76(3) . ?
P1 C1 1.81(3) . ?
P1 C7 1.80(3) . ?
C31 C32 1.39(3) . ?
C31 C36 1.38(3) . ?
C2 H2 0.9500 . ?
C2 C3 1.37(4) . ?
C2 C1 1.37(3) . ?
C25 C26 1.42(3) . ?
C25 C30 1.44(4) . ?
C32 H32 0.9500 . ?
C32 C33 1.39(3) . ?
C36 H36 0.9500 . ?
C36 C35 1.40(4) . ?
C6 H6 0.9500 . ?
C6 C1 1.38(3) . ?
C6 C5 1.37(4) . ?
C26 H26 0.9500 . ?
C26 C27 1.42(4) . ?
C35 H35 0.9500 . ?
C35 C34 1.38(4) . ?
C19 C20 1.41(3) . ?
C19 C24 1.41(3) . ?
C30 H30 0.9500 . ?
C30 C29 1.38(4) . ?
C20 H20 0.9500 . ?
C20 C21 1.33(3) . ?
C13 C14 1.39(4) . ?
C13 C18 1.47(4) . ?
C3 H3 0.9500 . ?
C3 C4 1.39(3) . ?
C29 H29 0.9500 . ?
C29 C28 1.40(4) . ?
C9 H9 0.9500 . ?
C9 C8 1.37(4) . ?
C9 C10 1.38(4) . ?
C34 H34 0.9500 . ?
C34 C33 1.38(3) . ?
C33 H33 0.9500 . ?
C14 H14 0.9500 . ?
C14 C15 1.37(4) . ?
C24 H24 0.9500 . ?
C24 C23 1.38(3) . ?
C8 H8 0.9500 . ?
C8 C7 1.40(4) . ?
C12 H12 0.9500 . ?
C12 C7 1.37(3) . ?
C12 C11 1.35(4) . ?
C10 H10 0.9500 . ?
C10 C11 1.41(4) . ?
C23 H23 0.9500 . ?
C23 C22 1.37(4) . ?
C22 H22 0.9500 . ?
C22 C21 1.40(4) . ?
C11 H11 0.9500 . ?
C5 H5 0.9500 . ?
C5 C4 1.41(4) . ?
C16 H16 0.9500 . ?
C16 C17 1.35(4) . ?
C16 C15 1.42(4) . ?
C4 H4 0.9500 . ?
C18 H18 0.9500 . ?
C18 C17 1.37(4) . ?
C21 H21 0.9500 . ?
C28 H28 0.9500 . ?
C28 C27 1.37(5) . ?
C17 H17 0.9500 . ?
C27 H27 0.9500 . ?
C15 H15 0.9500 . ?

loop_
_geom_torsion_atom_site_label_1
_geom_torsion_atom_site_label_2
_geom_torsion_atom_site_label_3
_geom_torsion_atom_site_label_4
_geom_torsion
_geom_torsion_site_symmetry_1
_geom_torsion_site_symmetry_2
_geom_torsion_site_symmetry_3
_geom_torsion_site_symmetry_4
_geom_torsion_publ_flag
P2 C31 C32 C33 174(2) . . . . ?
P2 C31 C36 C35 -174.9(19) . . . . ?
P2 C25 C26 C27 -174(2) . . . . ?
P2 C25 C30 C29 171(2) . . . . ?
P2 C19 C20 C21 -174(2) . . . . ?
P2 C19 C24 C23 176(2) . . . . ?
P1 C13 C14 C15 -178(2) . . . . ?
P1 C13 C18 C17 178(2) . . . . ?
O1 P1 C13 C14 59(2) . . . . ?
O1 P1 C13 C18 -120(2) . . . . ?
O1 P1 C1 C2 47(2) . . . . ?
O1 P1 C1 C6 -136(2) . . . . ?
O1 P1 C7 C8 25(2) . . . . ?
O1 P1 C7 C12 -160(2) . . . . ?
O2 P2 C31 C32 167.2(19) . . . . ?
O2 P2 C31 C36 -19(2) . . . . ?
O2 P2 C25 C26 91.1(19) . . . . ?
O2 P2 C25 C30 -80(2) . . . . ?
O2 P2 C19 C20 -172(2) . . . . ?
O2 P2 C19 C24 12(2) . . . . ?
C31 P2 O2 Zr1 -89(3) . . . . ?
C31 P2 C25 C26 -147.5(18) . . . . ?
C31 P2 C25 C30 41(2) . . . . ?
C31 P2 C19 C20 71(2) . . . . ?
C31 P2 C19 C24 -106(2) . . . . ?
C31 C32 C33 C34 -1(4) . . . . ?
C31 C36 C35 C34 2(4) . . . . ?
C2 C3 C4 C5 1(4) . . . . ?
C25 P2 O2 Zr1 33(3) . . . . ?
C25 P2 C31 C32 44(2) . . . . ?
C25 P2 C31 C36 -141.7(19) . . . . ?
C25 P2 C19 C20 -49(2) . . . . ?
C25 P2 C19 C24 135(2) . . . . ?
C25 C26 C27 C28 5(4) . . . . ?
C25 C30 C29 C28 1(4) . . . . ?
C32 C31 C36 C35 -1(4) . . . . ?
C36 C31 C32 C33 0(4) . . . . ?
C36 C35 C34 C33 -3(4) . . . . ?
C6 C5 C4 C3 0(4) . . . . ?
C26 C25 C30 C29 0(4) . . . . ?
C35 C34 C33 C32 2(4) . . . . ?
C19 P2 O2 Zr1 154(3) . . . . ?
C19 P2 C31 C32 -75(2) . . . . ?
C19 P2 C31 C36 99(2) . . . . ?
C19 P2 C25 C26 -30(2) . . . . ?
C19 P2 C25 C30 159(2) . . . . ?
C19 C20 C21 C22 -2(5) . . . . ?
C19 C24 C23 C22 -3(4) . . . . ?
C30 C25 C26 C27 -2(3) . . . . ?
C30 C29 C28 C27 1(5) . . . . ?
C20 C19 C24 C23 -1(4) . . . . ?
C13 P1 O1 Zr1 27(4) . . . . ?
C13 P1 C1 C2 -76(2) . . . . ?
C13 P1 C1 C6 102(2) . . . . ?
C13 P1 C7 C8 146(2) . . . . ?
C13 P1 C7 C12 -40(3) . . . . ?
C13 C14 C15 C16 1(4) . . . . ?
C13 C18 C17 C16 -1(5) . . . . ?
C3 C2 C1 P1 178(2) . . . . ?
C3 C2 C1 C6 0(4) . . . . ?
C1 P1 O1 Zr1 -94(4) . . . . ?
C1 P1 C13 C14 -180(2) . . . . ?
C1 P1 C13 C18 1(2) . . . . ?
C1 P1 C7 C8 -95(2) . . . . ?
C1 P1 C7 C12 80(2) . . . . ?
C1 C2 C3 C4 -1(4) . . . . ?
C1 C6 C5 C4 -1(4) . . . . ?
C29 C28 C27 C26 -4(5) . . . . ?
C9 C8 C7 P1 176(2) . . . . ?
C9 C8 C7 C12 1(4) . . . . ?
C9 C10 C11 C12 -4(4) . . . . ?
C14 C13 C18 C17 -1(4) . . . . ?
C24 C19 C20 C21 3(4) . . . . ?
C24 C23 C22 C21 4(5) . . . . ?
C8 C9 C10 C11 3(4) . . . . ?
C10 C9 C8 C7 -1(4) . . . . ?
C23 C22 C21 C20 -1(5) . . . . ?
C7 P1 O1 Zr1 146(4) . . . . ?
C7 P1 C13 C14 -60(2) . . . . ?
C7 P1 C13 C18 121(2) . . . . ?
C7 P1 C1 C2 166(2) . . . . ?
C7 P1 C1 C6 -17(3) . . . . ?
C7 C12 C11 C10 4(4) . . . . ?
C11 C12 C7 P1 -177(2) . . . . ?
C11 C12 C7 C8 -2(4) . . . . ?
C5 C6 C1 P1 -177(2) . . . . ?
C5 C6 C1 C2 1(4) . . . . ?
C18 C13 C14 C15 1(4) . . . . ?
C17 C16 C15 C14 -3(4) . . . . ?
C15 C16 C17 C18 3(5) . . . . ?
